data_7245118
loop_
_publ_author_name
'Zhu, Jinjiao'
'Sun, Yajun'
'Ding, Weilinsen'
'Li, Peiyuan'
'Pang, Qingyang'
'Dou, Xinwen'
'Bian, Li'
'Ju, Qiang'
'Fang, Zhenlan'

_publ_section_title
;
 Coordination networks constructed from a flexible ligand:
 single-crystal-to-single-crystal transformations, thermoresponsive and
 electrochemical performances
;
_journal_name_full CrystEngComm
_journal_paper_doi 10.1039/D2CE00661H
_journal_year 2022
_chemical_formula_sum 'C16 H18 Cl2 Cu2 N4 O2'
_chemical_formula_weight 496.32
_space_group_IT_number 13
_space_group_name_Hall '-P 2yc'
_space_group_name_H-M_alt 'P 1 2/c 1'
_symmetry_cell_setting monoclinic
_symmetry_space_group_name_H-M 'P 1 2/c 1'
_atom_sites_solution_hydrogens geom
_atom_sites_solution_primary direct
_atom_sites_solution_secondary difmap
_audit_creation_method SHELXL-97
_audit_update_record
;
2022-04-27 deposited with the CCDC.	2022-06-27 downloaded from the CCDC.
;
_cell_angle_alpha 90.00
_cell_angle_beta 106.072(2)
_cell_angle_gamma 90.00
_cell_formula_units_Z 4
_cell_length_a 12.3916(9)
_cell_length_b 9.4953(7)
_cell_length_c 16.9063(12)
_cell_measurement_reflns_used 7850
_cell_measurement_temperature 100(2)
_cell_measurement_theta_max 36.97
_cell_measurement_theta_min 2.48
_cell_volume 1911.5(2)
_computing_structure_refinement 'SHELXL-97 (Sheldrick, 1997)'
_computing_structure_solution 'SHELXS-97 (Sheldrick, 1990)'
_diffrn_ambient_temperature 100(2)
_diffrn_measured_fraction_theta_full 0.999
_diffrn_measured_fraction_theta_max 0.999
_diffrn_measurement_device_type 'CCD area detector'
_diffrn_radiation_monochromator graphite
_diffrn_radiation_source 'fine-focus sealed tube'
_diffrn_radiation_type MoK\a
_diffrn_radiation_wavelength 0.71073
_diffrn_reflns_av_R_equivalents 0.0419
_diffrn_reflns_av_sigmaI/netI 0.0392
_diffrn_reflns_limit_h_max 14
_diffrn_reflns_limit_h_min -14
_diffrn_reflns_limit_k_max 10
_diffrn_reflns_limit_k_min -11
_diffrn_reflns_limit_l_max 18
_diffrn_reflns_limit_l_min -20
_diffrn_reflns_number 12510
_diffrn_reflns_theta_full 25.00
_diffrn_reflns_theta_max 25.00
_diffrn_reflns_theta_min 1.71
_exptl_absorpt_coefficient_mu 2.523
_exptl_crystal_colour yellow
_exptl_crystal_density_diffrn 1.725
_exptl_crystal_density_method 'not measured'
_exptl_crystal_description block
_exptl_crystal_F_000 1000
_refine_diff_density_max 0.536
_refine_diff_density_min -0.793
_refine_diff_density_rms 0.172
_refine_ls_extinction_method none
_refine_ls_goodness_of_fit_ref 1.063
_refine_ls_hydrogen_treatment mixed
_refine_ls_matrix_type full
_refine_ls_number_parameters 243
_refine_ls_number_reflns 3367
_refine_ls_number_restraints 0
_refine_ls_restrained_S_all 1.063
_refine_ls_R_factor_all 0.0451
_refine_ls_R_factor_gt 0.0329
_refine_ls_shift/su_max 0.001
_refine_ls_shift/su_mean 0.000
_refine_ls_structure_factor_coef Fsqd
_refine_ls_weighting_details 'calc w=1/[\s^2^(Fo^2^)+(0.0595P)^2^+0.8278P] where P=(Fo^2^+2Fc^2^)/3'
_refine_ls_weighting_scheme calc
_refine_ls_wR_factor_gt 0.0868
_refine_ls_wR_factor_ref 0.1017
_reflns_number_gt 2826
_reflns_number_total 3367
_reflns_threshold_expression >2sigma(I)
_cod_data_source_file d2ce00661h2.cif
_cod_data_source_block 1b
_cod_depositor_comments
;
The following automatic conversions were performed:

data item '_symmetry_cell_setting' value 'Monoclinic' was changed to
'monoclinic' in accordance with the
/home/data/users/saulius/crontab/automatic-downloads/rss-feeds/RSC/lib/dictionaries/cif_core.dic
dictionary named 'cif_core.dic' version 2.4.2 last updated on
2011-04-26.

Automatic conversion script
Id: cif_fix_values 7556 2019-12-06 15:28:31Z antanas 
;
_cod_original_sg_symbol_H-M P2/c
_cod_database_code 7245118

loop_
_symmetry_equiv_pos_as_xyz
'x, y, z'
'-x, y, -z+1/2'
'-x, -y, -z'
'x, -y, z-1/2'

loop_
_atom_site_label
_atom_site_type_symbol
_atom_site_fract_x
_atom_site_fract_y
_atom_site_fract_z
_atom_site_U_iso_or_equiv
_atom_site_adp_type
_atom_site_occupancy
_atom_site_symmetry_multiplicity
_atom_site_calc_flag
_atom_site_refinement_flags
_atom_site_disorder_assembly
_atom_site_disorder_group
Cu1 Cu -1.04008(3) -0.79807(4) 0.32651(3) 0.02574(15) Uani 1 1 d . . .
Cu2 Cu -0.86613(4) -0.64427(5) 0.30688(3) 0.02859(16) Uani 1 1 d . . .
Cl1 Cl -0.97063(8) -0.59958(10) 0.39106(6) 0.0357(3) Uani 1 1 d . . .
Cl2 Cl -0.79381(7) -0.84212(10) 0.26783(6) 0.0331(2) Uani 1 1 d . . .
C5 C -0.6910(3) -0.3597(3) 0.1932(2) 0.0198(7) Uani 1 1 d . . .
C9 C -0.5184(3) -0.2838(4) -0.1153(2) 0.0223(7) Uani 1 1 d . . .
H9A H -0.5878 -0.2704 -0.1608 0.027 Uiso 1 1 calc R . .
H9B H -0.5011 -0.3858 -0.1110 0.027 Uiso 1 1 calc R . .
C12 C -0.1448(3) -0.1208(3) 0.0193(2) 0.0190(7) Uani 1 1 d . . .
C13 C -0.0753(3) -0.2376(4) 0.0386(2) 0.0240(8) Uani 1 1 d . . .
H13 H -0.0967 -0.3249 0.0114 0.029 Uiso 1 1 calc R . .
C11 C -0.3127(3) -0.2341(3) -0.0720(2) 0.0192(7) Uani 1 1 d . . .
C6 C -0.6451(3) -0.2686(3) 0.0696(2) 0.0208(7) Uani 1 1 d . . .
C1 C -0.7449(3) -0.4731(3) 0.2175(2) 0.0221(7) Uani 1 1 d . . .
H1 H -0.7607 -0.5533 0.1826 0.026 Uiso 1 1 calc R . .
C10 C -0.4214(3) -0.2044(4) -0.1353(2) 0.0229(8) Uani 1 1 d . . .
H10A H -0.4156 -0.2334 -0.1903 0.027 Uiso 1 1 calc R . .
H10B H -0.4367 -0.1019 -0.1370 0.027 Uiso 1 1 calc R . .
C7 C -0.6288(3) -0.3159(4) -0.0112(2) 0.0242(8) Uani 1 1 d . . .
H7A H -0.7006 -0.3055 -0.0547 0.029 Uiso 1 1 calc R . .
H7B H -0.6085 -0.4170 -0.0074 0.029 Uiso 1 1 calc R . .
C4 C -0.6671(3) -0.2428(4) 0.2453(2) 0.0264(8) Uani 1 1 d . . .
H4 H -0.6294 -0.1630 0.2318 0.032 Uiso 1 1 calc R . .
C3 C -0.6996(3) -0.2464(4) 0.3164(2) 0.0330(9) Uani 1 1 d . . .
H3 H -0.6849 -0.1679 0.3526 0.040 Uiso 1 1 calc R . .
C14 C 0.0252(3) -0.2242(4) 0.0981(3) 0.0320(9) Uani 1 1 d . . .
H14 H 0.0742 -0.3027 0.1126 0.038 Uiso 1 1 calc R . .
C16 C -0.1091(3) 0.0039(4) 0.0600(2) 0.0224(7) Uani 1 1 d . . .
H16 H -0.1564 0.0842 0.0463 0.027 Uiso 1 1 calc R . .
C8 C -0.5386(3) -0.2334(4) -0.0357(2) 0.0266(8) Uani 1 1 d . . .
H8A H -0.5605 -0.1329 -0.0416 0.032 Uiso 1 1 calc R . .
H8B H -0.4676 -0.2407 0.0089 0.032 Uiso 1 1 calc R . .
C15 C 0.0545(3) -0.0970(4) 0.1366(3) 0.0300(9) Uani 1 1 d . . .
H15 H 0.1238 -0.0897 0.1782 0.036 Uiso 1 1 calc R . .
C2 C -0.7534(3) -0.3629(4) 0.3358(2) 0.0298(9) Uani 1 1 d . . .
H2 H -0.7752 -0.3631 0.3854 0.036 Uiso 1 1 calc R . .
N3 N -0.2500(2) -0.1208(3) -0.04006(18) 0.0201(6) Uani 1 1 d . . .
H5 H -0.281(3) -0.045(4) -0.055(2) 0.010(8) Uiso 1 1 d . . .
N2 N -0.6645(2) -0.3732(3) 0.11804(19) 0.0216(6) Uani 1 1 d . . .
H6 H -0.672(3) -0.448(4) 0.098(2) 0.008(9) Uiso 1 1 d . . .
N4 N -0.0111(2) 0.0172(3) 0.11771(19) 0.0252(7) Uani 1 1 d . . .
N1 N -0.7758(3) -0.4758(3) 0.28670(19) 0.0266(7) Uani 1 1 d . . .
O2 O -0.2832(2) -0.3556(2) -0.05049(15) 0.0238(5) Uani 1 1 d . . .
O1 O -0.6413(2) -0.1441(2) 0.08996(16) 0.0291(6) Uani 1 1 d . . .

loop_
_atom_site_aniso_label
_atom_site_aniso_U_11
_atom_site_aniso_U_22
_atom_site_aniso_U_33
_atom_site_aniso_U_23
_atom_site_aniso_U_13
_atom_site_aniso_U_12
Cu1 0.0222(2) 0.0209(3) 0.0312(3) 0.00607(18) 0.0025(2) 0.00038(17)
Cu2 0.0306(3) 0.0300(3) 0.0269(3) -0.00144(18) 0.0108(2) -0.00712(19)
Cl1 0.0444(6) 0.0271(5) 0.0437(6) -0.0087(4) 0.0255(5) -0.0096(4)
Cl2 0.0219(4) 0.0299(5) 0.0415(6) -0.0094(4) -0.0010(4) 0.0014(4)
C5 0.0179(16) 0.0179(17) 0.0217(19) 0.0021(13) 0.0025(15) 0.0031(13)
C9 0.0175(16) 0.0237(18) 0.023(2) -0.0008(14) 0.0017(15) -0.0019(14)
C12 0.0179(16) 0.0178(17) 0.0215(19) -0.0020(13) 0.0058(15) -0.0005(13)
C13 0.0194(17) 0.0191(17) 0.033(2) -0.0040(14) 0.0057(16) -0.0004(14)
C11 0.0199(17) 0.0200(18) 0.0197(18) -0.0039(13) 0.0087(15) -0.0026(13)
C6 0.0163(16) 0.0180(18) 0.025(2) 0.0016(14) 0.0016(15) -0.0008(13)
C1 0.0214(17) 0.0195(18) 0.026(2) -0.0018(14) 0.0082(15) -0.0019(13)
C10 0.0254(18) 0.0223(18) 0.0186(19) 0.0031(13) 0.0023(15) -0.0012(14)
C7 0.0273(18) 0.0213(18) 0.023(2) -0.0020(14) 0.0050(16) -0.0030(14)
C4 0.032(2) 0.0211(18) 0.025(2) -0.0020(14) 0.0056(17) -0.0055(15)
C3 0.046(2) 0.0251(19) 0.026(2) -0.0083(16) 0.0068(19) -0.0033(17)
C14 0.0230(19) 0.0200(19) 0.047(3) -0.0017(16) 0.0003(18) 0.0061(15)
C16 0.0196(17) 0.0166(16) 0.029(2) -0.0015(14) 0.0033(15) 0.0043(13)
C8 0.0254(18) 0.0255(19) 0.027(2) -0.0042(15) 0.0040(16) -0.0047(15)
C15 0.0230(18) 0.0227(19) 0.037(2) -0.0021(16) -0.0043(17) 0.0017(15)
C2 0.038(2) 0.032(2) 0.022(2) -0.0069(15) 0.0135(18) -0.0055(16)
N3 0.0203(15) 0.0138(15) 0.0223(16) 0.0010(12) -0.0009(13) 0.0021(12)
N2 0.0268(16) 0.0144(16) 0.0243(17) -0.0053(12) 0.0082(14) -0.0015(12)
N4 0.0216(14) 0.0185(15) 0.0308(18) -0.0039(12) -0.0006(13) 0.0004(12)
N1 0.0298(16) 0.0249(16) 0.0275(18) -0.0034(13) 0.0123(14) -0.0042(13)
O2 0.0225(12) 0.0162(13) 0.0298(15) -0.0004(10) 0.0022(11) -0.0012(10)
O1 0.0413(15) 0.0171(13) 0.0305(15) 0.0017(10) 0.0129(13) 0.0028(11)

loop_
_atom_type_symbol
_atom_type_description
_atom_type_scat_dispersion_real
_atom_type_scat_dispersion_imag
_atom_type_scat_source
C C 0.0033 0.0016 'International Tables Vol C Tables 4.2.6.8 and 6.1.1.4'
H H 0.0000 0.0000 'International Tables Vol C Tables 4.2.6.8 and 6.1.1.4'
N N 0.0061 0.0033 'International Tables Vol C Tables 4.2.6.8 and 6.1.1.4'
O O 0.0106 0.0060 'International Tables Vol C Tables 4.2.6.8 and 6.1.1.4'
Cl Cl 0.1484 0.1585 'International Tables Vol C Tables 4.2.6.8 and 6.1.1.4'
Cu Cu 0.3201 1.2651 'International Tables Vol C Tables 4.2.6.8 and 6.1.1.4'

loop_
_geom_angle_atom_site_label_1
_geom_angle_atom_site_label_2
_geom_angle_atom_site_label_3
_geom_angle
_geom_angle_site_symmetry_1
_geom_angle_site_symmetry_3
_geom_angle_publ_flag
N4 Cu1 Cl1 118.67(9) 2_445 . ?
N4 Cu1 Cl2 106.04(9) 2_445 2_355 ?
Cl1 Cu1 Cl2 130.78(4) . 2_355 ?
N4 Cu1 Cu2 151.83(9) 2_445 2_355 ?
Cl1 Cu1 Cu2 88.27(3) . 2_355 ?
Cl2 Cu1 Cu2 53.70(3) 2_355 2_355 ?
N4 Cu1 Cu2 111.78(8) 2_445 . ?
Cl1 Cu1 Cu2 52.36(3) . . ?
Cl2 Cu1 Cu2 127.87(3) 2_355 . ?
Cu2 Cu1 Cu2 77.04(2) 2_355 . ?
N4 Cu1 Cu1 105.45(9) 2_445 2_355 ?
Cl1 Cu1 Cu1 104.23(3) . 2_355 ?
Cl2 Cu1 Cu1 81.20(3) 2_355 2_355 ?
Cu2 Cu1 Cu1 56.286(16) 2_355 2_355 ?
Cu2 Cu1 Cu1 55.308(15) . 2_355 ?
N1 Cu2 Cl1 113.81(9) . . ?
N1 Cu2 Cl2 108.91(9) . . ?
Cl1 Cu2 Cl2 134.24(4) . . ?
N1 Cu2 Cu1 114.82(9) . 2_355 ?
Cl1 Cu2 Cu1 116.92(3) . 2_355 ?
Cl2 Cu2 Cu1 54.03(3) . 2_355 ?
N1 Cu2 Cu1 160.24(9) . . ?
Cl1 Cu2 Cu1 52.81(3) . . ?
Cl2 Cu2 Cu1 88.91(3) . . ?
Cu1 Cu2 Cu1 68.41(2) 2_355 . ?
Cu2 Cl1 Cu1 74.83(3) . . ?
Cu2 Cl2 Cu1 72.27(3) . 2_355 ?
C1 C5 C4 117.7(3) . . ?
C1 C5 N2 116.7(3) . . ?
C4 C5 N2 125.6(3) . . ?
C8 C9 C10 111.9(3) . . ?
C16 C12 C13 118.5(3) . . ?
C16 C12 N3 117.4(3) . . ?
C13 C12 N3 124.1(3) . . ?
C14 C13 C12 118.5(3) . . ?
O2 C11 N3 122.5(3) . . ?
O2 C11 C10 121.4(3) . . ?
N3 C11 C10 116.1(3) . . ?
O1 C6 N2 122.5(3) . . ?
O1 C6 C7 122.5(3) . . ?
N2 C6 C7 115.0(3) . . ?
N1 C1 C5 123.8(3) . . ?
C11 C10 C9 110.8(3) . . ?
C6 C7 C8 112.9(3) . . ?
C3 C4 C5 118.1(3) . . ?
C4 C3 C2 120.6(3) . . ?
C15 C14 C13 119.7(3) . . ?
N4 C16 C12 123.1(3) . . ?
C9 C8 C7 113.3(3) . . ?
N4 C15 C14 122.4(3) . . ?
N1 C2 C3 121.8(3) . . ?
C11 N3 C12 127.0(3) . . ?
C6 N2 C5 127.4(3) . . ?
C16 N4 C15 117.8(3) . . ?
C16 N4 Cu1 122.0(2) . 2_465 ?
C15 N4 Cu1 120.2(2) . 2_465 ?
C1 N1 C2 118.0(3) . . ?
C1 N1 Cu2 118.0(2) . . ?
C2 N1 Cu2 123.8(2) . . ?

loop_
_geom_bond_atom_site_label_1
_geom_bond_atom_site_label_2
_geom_bond_distance
_geom_bond_site_symmetry_2
_geom_bond_publ_flag
Cu1 N4 2.009(3) 2_445 ?
Cu1 Cl1 2.2279(10) . ?
Cu1 Cl2 2.2668(10) 2_355 ?
Cu1 Cu2 2.6680(6) 2_355 ?
Cu1 Cu2 2.6991(6) . ?
Cu1 Cu1 3.0171(9) 2_355 ?
Cu2 N1 2.034(3) . ?
Cu2 Cl1 2.2143(10) . ?
Cu2 Cl2 2.2573(10) . ?
Cu2 Cu1 2.6680(6) 2_355 ?
Cl2 Cu1 2.2668(10) 2_355 ?
C5 C1 1.388(5) . ?
C5 C4 1.397(5) . ?
C5 N2 1.402(5) . ?
C9 C8 1.513(5) . ?
C9 C10 1.535(5) . ?
C12 C16 1.380(5) . ?
C12 C13 1.387(5) . ?
C12 N3 1.408(4) . ?
C13 C14 1.373(5) . ?
C11 O2 1.234(4) . ?
C11 N3 1.350(4) . ?
C11 C10 1.497(5) . ?
C6 O1 1.229(4) . ?
C6 N2 1.351(5) . ?
C6 C7 1.504(5) . ?
C1 N1 1.329(4) . ?
C7 C8 1.513(5) . ?
C4 C3 1.370(5) . ?
C3 C2 1.378(5) . ?
C14 C15 1.372(5) . ?
C16 N4 1.337(4) . ?
C15 N4 1.340(5) . ?
C2 N1 1.337(5) . ?
N4 Cu1 2.009(3) 2_465 ?
